data_4133882
loop_
_publ_author_name
'Zhu, Tianyu'
'Sha, Ye'
'Adabi Firouzjaie, Horie'
'Peng, Xiong'
'Cha, Yujin'
'Dissanayake, D. M. M. Mevan'
'Smith, Mark D.'
'Vannucci, Aaron K.'
'Mustain, William Earl'
'Tang, Chuanbing'

_publ_section_title
;
 Rational Synthesis of Metallo-Cations Toward Redox- and Alkaline-Stable
 Metallo-Polyelectrolytes.
;
_journal_name_full 'Journal of the American Chemical Society'
_journal_paper_doi 10.1021/jacs.9b12051
_journal_year 2019
_chemical_formula_moiety 'C18 H26 Co, F6 P'
_chemical_formula_sum 'C18 H26 Co F6 P'
_chemical_formula_weight 446.29
_space_group_crystal_system monoclinic
_space_group_IT_number 12
_space_group_name_Hall '-C 2y'
_space_group_name_H-M_alt 'C 1 2/m 1'
_atom_sites_solution_hydrogens mixed
_atom_sites_solution_primary dual
_audit_creation_date 2019-01-25
_audit_creation_method
;
Olex2 1.2
(compiled 2018.05.29 svn.r3508 for OlexSys, GUI svn.r5506)
;
_cell_angle_alpha 90
_cell_angle_beta 105.259(2)
_cell_angle_gamma 90
_cell_formula_units_Z 2
_cell_length_a 11.6313(4)
_cell_length_b 9.8968(4)
_cell_length_c 8.6586(3)
_cell_measurement_reflns_used 9983
_cell_measurement_temperature 100(2)
_cell_measurement_theta_max 28.279
_cell_measurement_theta_min 2.438
_cell_volume 961.58(6)
_computing_cell_refinement 'SAINT+ Ver. 8.38A (Bruker-AXS, 2016)'
_computing_data_collection 'Bruker APEX3 v2016.5-0 (Bruker, 2016)'
_computing_data_reduction 'SAINT+ Ver. 8.38A (Bruker-AXS, 2016)'
_computing_molecular_graphics 'Olex2 (Dolomanov et al., 2009)'
_computing_publication_material 'Olex2 (Dolomanov et al., 2009)'
_computing_structure_refinement 'XL (Sheldrick, 2008)'
_computing_structure_solution 'XT (Sheldrick, 2015)'
_diffrn_ambient_temperature 100(2)
_diffrn_detector 'Bruker PHOTON-100 area detector'
_diffrn_detector_area_resol_mean 10.4
_diffrn_detector_type 'CMOS area detector'
_diffrn_measured_fraction_theta_full 1.000
_diffrn_measured_fraction_theta_max 1.000
_diffrn_measurement_device 'three-circle diffractometer'
_diffrn_measurement_device_type 'Bruker D8 QUEST'
_diffrn_measurement_method '\w and \f scans'
_diffrn_radiation_monochromator 'mirror optics'
_diffrn_radiation_probe x-ray
_diffrn_radiation_type MoK\a
_diffrn_radiation_wavelength 0.71073
_diffrn_reflns_av_R_equivalents 0.0390
_diffrn_reflns_av_unetI/netI 0.0165
_diffrn_reflns_Laue_measured_fraction_full 1.000
_diffrn_reflns_Laue_measured_fraction_max 1.000
_diffrn_reflns_limit_h_max 15
_diffrn_reflns_limit_h_min -15
_diffrn_reflns_limit_k_max 13
_diffrn_reflns_limit_k_min -13
_diffrn_reflns_limit_l_max 11
_diffrn_reflns_limit_l_min -11
_diffrn_reflns_number 17749
_diffrn_reflns_point_group_measured_fraction_full 1.000
_diffrn_reflns_point_group_measured_fraction_max 1.000
_diffrn_reflns_theta_full 28.299
_diffrn_reflns_theta_max 28.299
_diffrn_reflns_theta_min 2.438
_diffrn_source 'microfocus sealed X-ray tube'
_diffrn_source_type 'Incoatec I\ms'
_diffrn_standards_number 0
_exptl_absorpt_coefficient_mu 1.030
_exptl_absorpt_correction_T_max 0.5633
_exptl_absorpt_correction_T_min 0.4437
_exptl_absorpt_correction_type multi-scan
_exptl_absorpt_process_details
;
SADABS-2016/2 (Bruker,2016/2) was used for absorption correction.
wR2(int) was 0.1732 before and 0.0494 after correction.
The Ratio of minimum to maximum transmission is 0.7877.
The \l/2 correction factor is Not present.
;
_exptl_crystal_colour yellow
_exptl_crystal_colour_primary yellow
_exptl_crystal_density_diffrn 1.541
_exptl_crystal_description plate
_exptl_crystal_F_000 460
_exptl_crystal_size_max 0.46
_exptl_crystal_size_mid 0.22
_exptl_crystal_size_min 0.08
_refine_diff_density_max 0.409
_refine_diff_density_min -0.285
_refine_diff_density_rms 0.052
_refine_ls_extinction_coef 0.0089(10)
_refine_ls_extinction_expression Fc^*^=kFc[1+0.001xFc^2^\l^3^/sin(2\q)]^-1/4^
_refine_ls_extinction_method 'SHELXL-2018/3 (Sheldrick 2018)'
_refine_ls_goodness_of_fit_ref 1.086
_refine_ls_hydrogen_treatment constr
_refine_ls_matrix_type full
_refine_ls_number_parameters 71
_refine_ls_number_reflns 1266
_refine_ls_number_restraints 0
_refine_ls_restrained_S_all 1.086
_refine_ls_R_factor_all 0.0253
_refine_ls_R_factor_gt 0.0228
_refine_ls_shift/su_max 0.000
_refine_ls_shift/su_mean 0.000
_refine_ls_structure_factor_coef Fsqd
_refine_ls_weighting_details 'w=1/[\s^2^(Fo^2^)+(0.0311P)^2^+0.7680P] where P=(Fo^2^+2Fc^2^)/3'
_refine_ls_weighting_scheme calc
_refine_ls_wR_factor_gt 0.0586
_refine_ls_wR_factor_ref 0.0603
_reflns_Friedel_coverage 0.000
_reflns_number_gt 1191
_reflns_number_total 1266
_reflns_threshold_expression 'I > 2\s(I)'
_cod_data_source_file ja9b12051_si_006.cif
_cod_data_source_block dtcc
_cod_depositor_comments
;
The following automatic conversions were performed:

data item '_diffrn_radiation_probe' value 'X-ray' was changed to
'x-ray' in accordance with the
/home/data/users/saulius/crontab/automatic-downloads/rss-feeds/ACS/lib/dictionaries/cif_core.dic
dictionary named 'cif_core.dic' version 2.4.2 last updated on
2011-04-26.

Automatic conversion script
Id: cif_fix_values 7556 2019-12-06 15:28:31Z antanas 
;
_cod_database_code 4133882
_shelx_shelxl_version_number 2018/3
_shelx_space_group_comment
;
The symmetry employed for this shelxl refinement is uniquely defined
by the following loop, which should always be used as a source of
symmetry information in preference to the above space-group names.
They are only intended as comments.
;
_shelx_estimated_absorpt_t_max 0.922
_shelx_estimated_absorpt_t_min 0.649
_olex2_refinement_description
;
1. Fixed Uiso
 At 1.2 times of:
  All C(H) groups
 At 1.5 times of:
  All C(H,H) groups, All C(H,H,H) groups
2.a Riding coordinates:
 C5(H5A,H5B)
2.b Ternary CH refined with riding coordinates:
 C2(H2), C3(H3)
2.c Idealised Me refined as rotating group:
 C6(H6A,H6B,H6C)
;
_olex2_submission_special_instructions 'No special instructions were received'

loop_
_space_group_symop_operation_xyz
'x, y, z'
'-x, y, -z'
'x+1/2, y+1/2, z'
'-x+1/2, y+1/2, -z'
'-x, -y, -z'
'x, -y, z'
'-x+1/2, -y+1/2, -z'
'x+1/2, -y+1/2, z'

loop_
_atom_site_label
_atom_site_type_symbol
_atom_site_fract_x
_atom_site_fract_y
_atom_site_fract_z
_atom_site_U_iso_or_equiv
_atom_site_adp_type
_atom_site_occupancy
_atom_site_site_symmetry_order
_atom_site_calc_flag
_atom_site_refinement_flags_posn
_atom_site_refinement_flags_adp
_atom_site_refinement_flags_occupancy
Co1 Co 0.500000 0.500000 0.500000 0.01568(11) Uani 1 4 d S T P
C1 C 0.42635(14) 0.500000 0.25506(18) 0.0161(3) Uani 1 2 d S T P
C2 C 0.49995(11) 0.38410(13) 0.30527(13) 0.0221(3) Uani 1 1 d . . .
H2 H 0.473440 0.287809 0.289145 0.027 Uiso 1 1 calc R . .
C3 C 0.61727(11) 0.42878(17) 0.38179(14) 0.0306(3) Uani 1 1 d . . .
H3 H 0.687498 0.369476 0.428054 0.037 Uiso 1 1 calc R . .
C4 C 0.29958(15) 0.500000 0.1512(2) 0.0214(3) Uani 1 2 d S T P
C5 C 0.31163(17) 0.500000 -0.0225(2) 0.0284(4) Uani 1 2 d S T P
H5A H 0.355147 0.419130 -0.040136 0.043 Uiso 1 1 d R . .
H5B H 0.232017 0.500000 -0.097346 0.043 Uiso 1 2 d RS T P
C6 C 0.23176(13) 0.37385(18) 0.17851(17) 0.0349(3) Uani 1 1 d . . .
H6A H 0.275971 0.293060 0.162528 0.052 Uiso 1 1 calc GR . .
H6B H 0.152715 0.373112 0.102444 0.052 Uiso 1 1 calc GR . .
H6C H 0.223092 0.374472 0.288073 0.052 Uiso 1 1 calc GR . .
P1 P 0.000000 0.500000 0.500000 0.01914(15) Uani 1 4 d S T P
F1 F 0.10020(7) 0.38573(9) 0.51969(12) 0.0375(2) Uani 1 1 d . . .
F2 F -0.01677(12) 0.500000 0.31204(15) 0.0507(4) Uani 1 2 d S T P

loop_
_atom_site_aniso_label
_atom_site_aniso_U_11
_atom_site_aniso_U_22
_atom_site_aniso_U_33
_atom_site_aniso_U_23
_atom_site_aniso_U_13
_atom_site_aniso_U_12
Co1 0.01355(16) 0.02440(18) 0.01048(15) 0.000 0.00563(11) 0.000
C1 0.0183(7) 0.0205(7) 0.0113(6) 0.000 0.0070(6) 0.000
C2 0.0278(6) 0.0260(6) 0.0150(5) -0.0002(4) 0.0101(4) 0.0072(5)
C3 0.0197(6) 0.0593(9) 0.0156(5) 0.0024(6) 0.0094(4) 0.0129(6)
C4 0.0179(8) 0.0313(9) 0.0147(7) 0.000 0.0038(6) 0.000
C5 0.0252(9) 0.0446(11) 0.0144(7) 0.000 0.0033(7) 0.000
C6 0.0287(7) 0.0501(9) 0.0254(6) -0.0041(6) 0.0061(5) -0.0175(6)
P1 0.0120(3) 0.0225(3) 0.0232(3) 0.000 0.0052(2) 0.000
F1 0.0179(4) 0.0289(4) 0.0668(6) 0.0014(4) 0.0133(4) 0.0051(3)
F2 0.0335(7) 0.0960(13) 0.0230(6) 0.000 0.0083(5) 0.000

loop_
_atom_type_symbol
_atom_type_description
_atom_type_scat_dispersion_real
_atom_type_scat_dispersion_imag
_atom_type_scat_source
C C 0.0033 0.0016 'International Tables Vol C Tables 4.2.6.8 and 6.1.1.4'
H H 0.0000 0.0000 'International Tables Vol C Tables 4.2.6.8 and 6.1.1.4'
Co Co 0.3494 0.9721 'International Tables Vol C Tables 4.2.6.8 and 6.1.1.4'
F F 0.0171 0.0103 'International Tables Vol C Tables 4.2.6.8 and 6.1.1.4'
P P 0.1023 0.0942 'International Tables Vol C Tables 4.2.6.8 and 6.1.1.4'

loop_
_geom_angle_atom_site_label_1
_geom_angle_atom_site_label_2
_geom_angle_atom_site_label_3
_geom_angle
_geom_angle_site_symmetry_1
_geom_angle_site_symmetry_3
C1 Co1 C1 180.0 . 5_666
C2 Co1 C1 139.29(4) 5_666 .
C2 Co1 C1 139.29(4) 6_565 5_666
C2 Co1 C1 139.29(4) . 5_666
C2 Co1 C1 40.71(4) 5_666 5_666
C2 Co1 C1 139.29(4) 2_656 .
C2 Co1 C1 40.71(4) 2_656 5_666
C2 Co1 C1 40.71(4) 6_565 .
C2 Co1 C1 40.71(4) . .
C2 Co1 C2 111.54(7) 5_666 6_565
C2 Co1 C2 180.0 . 5_666
C2 Co1 C2 180.0 2_656 6_565
C2 Co1 C2 111.54(7) . 2_656
C2 Co1 C2 68.46(7) 5_666 2_656
C2 Co1 C2 68.46(7) . 6_565
C3 Co1 C1 68.63(5) 5_666 5_666
C3 Co1 C1 111.37(5) 6_565 5_666
C3 Co1 C1 68.63(5) . .
C3 Co1 C1 68.63(5) 6_565 .
C3 Co1 C1 111.37(5) . 5_666
C3 Co1 C1 111.37(5) 2_656 .
C3 Co1 C1 68.63(5) 2_656 5_666
C3 Co1 C1 111.37(5) 5_666 .
C3 Co1 C2 139.16(5) . 5_666
C3 Co1 C2 68.49(5) 5_666 2_656
C3 Co1 C2 111.51(5) 2_656 .
C3 Co1 C2 68.49(5) 2_656 5_666
C3 Co1 C2 40.84(5) 6_565 6_565
C3 Co1 C2 139.16(5) 6_565 2_656
C3 Co1 C2 139.16(5) 5_666 .
C3 Co1 C2 111.51(5) 6_565 5_666
C3 Co1 C2 68.49(5) 6_565 .
C3 Co1 C2 68.49(5) . 6_565
C3 Co1 C2 40.84(5) 5_666 5_666
C3 Co1 C2 111.51(5) 5_666 6_565
C3 Co1 C2 40.84(5) . .
C3 Co1 C2 111.51(5) . 2_656
C3 Co1 C2 40.84(5) 2_656 2_656
C3 Co1 C2 139.16(5) 2_656 6_565
C3 Co1 C3 40.54(9) . 6_565
C3 Co1 C3 139.46(9) . 2_656
C3 Co1 C3 180.00(4) . 5_666
C3 Co1 C3 139.46(9) 6_565 5_666
C3 Co1 C3 180.0 6_565 2_656
C3 Co1 C3 40.54(9) 2_656 5_666
C2 C1 Co1 68.57(7) 6_565 .
C2 C1 Co1 68.57(7) . .
C2 C1 C2 106.79(15) 6_565 .
C2 C1 C4 126.41(7) 6_565 .
C2 C1 C4 126.41(7) . .
C4 C1 Co1 133.32(11) . .
Co1 C2 H2 125.8 . .
C1 C2 Co1 70.72(8) . .
C1 C2 H2 125.8 . .
C3 C2 Co1 69.41(7) . .
C3 C2 C1 108.47(12) . .
C3 C2 H2 125.8 . .
Co1 C3 H3 125.9 . .
C2 C3 Co1 69.75(7) . .
C2 C3 H3 125.9 . .
C3 C3 Co1 69.73(5) 6_565 .
C3 C3 C2 108.13(8) 6_565 .
C3 C3 H3 125.9 6_565 .
C1 C4 C5 104.74(14) . .
C1 C4 C6 111.75(10) . .
C1 C4 C6 111.75(10) . 6_565
C6 C4 C5 109.45(10) 6_565 .
C6 C4 C5 109.45(10) . .
C6 C4 C6 109.58(17) . 6_565
C4 C5 H5A 109.5 . .
C4 C5 H5A 109.53(5) . 6_565
C4 C5 H5B 109.4 . .
H5A C5 H5A 109.5 . 6_565
H5A C5 H5B 109.5 . .
H5B C5 H5A 109.5 . 6_565
C4 C6 H6A 109.5 . .
C4 C6 H6B 109.5 . .
C4 C6 H6C 109.5 . .
H6A C6 H6B 109.5 . .
H6A C6 H6C 109.5 . .
H6B C6 H6C 109.5 . .
F1 P1 F1 89.92(6) 6_565 .
F1 P1 F1 90.08(6) 6_565 5_566
F1 P1 F1 89.92(6) 2_556 5_566
F1 P1 F1 180.0 6_565 2_556
F1 P1 F1 90.08(6) 2_556 .
F1 P1 F1 180.0 5_566 .
F2 P1 F1 90.07(5) . 5_566
F2 P1 F1 89.93(5) 5_566 5_566
F2 P1 F1 90.07(5) 5_566 6_565
F2 P1 F1 90.07(5) . 2_556
F2 P1 F1 89.93(5) 5_566 2_556
F2 P1 F1 89.93(5) . 6_565
F2 P1 F1 89.93(5) . .
F2 P1 F1 90.07(5) 5_566 .
F2 P1 F2 180.0 5_566 .

loop_
_geom_bond_atom_site_label_1
_geom_bond_atom_site_label_2
_geom_bond_distance
_geom_bond_site_symmetry_2
Co1 C1 2.0677(15) 5_666
Co1 C1 2.0677(15) .
Co1 C2 2.0392(12) 2_656
Co1 C2 2.0392(12) 5_666
Co1 C2 2.0392(12) 6_565
Co1 C2 2.0392(12) .
Co1 C3 2.0346(12) 2_656
Co1 C3 2.0346(12) 6_565
Co1 C3 2.0346(12) 5_666
Co1 C3 2.0346(12) .
C1 C2 1.4289(15) .
C1 C2 1.4289(15) 6_565
C1 C4 1.512(2) .
C2 H2 1.0000 .
C2 C3 1.4215(19) .
C3 C3 1.410(3) 6_565
C3 H3 1.0000 .
C4 C5 1.547(2) .
C4 C6 1.5281(17) 6_565
C4 C6 1.5280(17) .
C5 H5A 0.9803 6_565
C5 H5A 0.9803 .
C5 H5B 0.9807 .
C6 H6A 0.9800 .
C6 H6B 0.9800 .
C6 H6C 0.9800 .
P1 F1 1.6005(8) 6_565
P1 F1 1.6005(8) 2_556
P1 F1 1.6005(8) .
P1 F1 1.6005(8) 5_566
P1 F2 1.5873(13) 5_566
P1 F2 1.5873(13) .

loop_
_geom_torsion_atom_site_label_1
_geom_torsion_atom_site_label_2
_geom_torsion_atom_site_label_3
_geom_torsion_atom_site_label_4
_geom_torsion
_geom_torsion_site_symmetry_1
_geom_torsion_site_symmetry_4
Co1 C1 C2 C3 -59.35(8) . .
Co1 C1 C4 C5 180.000(0) . .
Co1 C1 C4 C6 61.60(10) . 6_565
Co1 C1 C4 C6 -61.60(10) . .
Co1 C2 C3 C3 -59.38(4) . 6_565
C1 C2 C3 Co1 60.17(9) . .
C1 C2 C3 C3 0.78(10) . 6_565
C2 C1 C2 Co1 58.10(10) 6_565 .
C2 C1 C2 C3 -1.25(17) 6_565 .
C2 C1 C4 C5 85.91(14) 6_565 .
C2 C1 C4 C5 -85.91(14) . .
C2 C1 C4 C6 155.70(13) . 6_565
C2 C1 C4 C6 -32.5(2) 6_565 6_565
C2 C1 C4 C6 -155.70(13) 6_565 .
C2 C1 C4 C6 32.5(2) . .
C4 C1 C2 Co1 -128.78(15) . .
C4 C1 C2 C3 171.87(13) . .
